data_2237312
loop_
_publ_author_name
'Kavitha, Channappa N.'
'Yathirajan, Hemmige S.'
'Narayana, Badiadka'
'Gerber, Thomas'
'van Brecht, Benjamin'
'Betz, Richard'

_publ_section_title
;
 4-[Bis(4-fluorophenyl)methyl]-1-[(2<i>E</i>)-3-phenylprop-2-en-1-yl]piperazin-1-ium
 3-carboxypropanoate
;
_journal_coeditor_code GK2534
_journal_issue 2
_journal_name_full 'Acta Crystallographica Section E'
_journal_page_first o260
_journal_page_last o261
_journal_paper_doi 10.1107/S1600536813000706
_journal_volume 69
_journal_year 2013
_chemical_formula_iupac 'C26 H27 F2 N2 +, C4 H5 O4 -'
_chemical_formula_moiety 'C26 H27 F2 N2 +, C4 H5 O4 -'
_chemical_formula_sum 'C30 H32 F2 N2 O4'
_chemical_formula_weight 522.58
_chemical_melting_point_gt 383
_chemical_melting_point_lt 378
_chemical_name_common 'Flunarizinium succinate'
_chemical_name_systematic
;
4-[Bis(4-fluorophenyl)methyl]-1-[(2<i>E</i>)-3-phenylprop-2-en-1-
yl]piperazin-1-ium 3-carboxypropanoate
;
_space_group_IT_number 7
_symmetry_cell_setting monoclinic
_symmetry_space_group_name_Hall 'P -2yc'
_symmetry_space_group_name_H-M 'P 1 c 1'
_atom_sites_solution_hydrogens geom
_atom_sites_solution_primary direct
_atom_sites_solution_secondary difmap
_audit_creation_method SHELXL-97
_cell_angle_alpha 90.00
_cell_angle_beta 91.6780(10)
_cell_angle_gamma 90.00
_cell_formula_units_Z 2
_cell_length_a 10.7824(2)
_cell_length_b 10.6270(2)
_cell_length_c 11.2364(2)
_cell_measurement_reflns_used 9972
_cell_measurement_temperature 200(2)
_cell_measurement_theta_max 29.64
_cell_measurement_theta_min 2.64
_cell_volume 1286.97(4)
_computing_cell_refinement 'SAINT (Bruker, 2010)'
_computing_data_collection 'APEX2 (Bruker, 2010)'
_computing_data_reduction 'SAINT (Bruker, 2010)'
_computing_molecular_graphics 'ORTEP-3 (Farrugia, 2012) and Mercury (Macrae <i>et al.</i>, 2008)'
_computing_publication_material 'SHELXL97 (Sheldrick, 2008) and PLATON (Spek, 2009)'
_computing_structure_refinement 'SHELXL97 (Sheldrick, 2008)'
_computing_structure_solution 'SHELXS97 (Sheldrick, 2008)'
_diffrn_ambient_temperature 200(2)
_diffrn_measured_fraction_theta_full 0.995
_diffrn_measured_fraction_theta_max 0.995
_diffrn_measurement_device_type 'Bruker APEXII CCD'
_diffrn_measurement_method '\f and \w scans'
_diffrn_radiation_monochromator graphite
_diffrn_radiation_source 'fine-focus sealed tube'
_diffrn_radiation_type MoK\a
_diffrn_radiation_wavelength 0.71073
_diffrn_reflns_av_R_equivalents 0.0139
_diffrn_reflns_av_sigmaI/netI 0.0109
_diffrn_reflns_limit_h_max 14
_diffrn_reflns_limit_h_min -14
_diffrn_reflns_limit_k_max 14
_diffrn_reflns_limit_k_min -14
_diffrn_reflns_limit_l_max 15
_diffrn_reflns_limit_l_min -15
_diffrn_reflns_number 16870
_diffrn_reflns_theta_full 29.64
_diffrn_reflns_theta_max 29.64
_diffrn_reflns_theta_min 2.64
_exptl_absorpt_coefficient_mu 0.099
_exptl_absorpt_correction_T_max 0.985
_exptl_absorpt_correction_T_min 0.947
_exptl_absorpt_correction_type multi-scan
_exptl_absorpt_process_details
;
(SADABS; Bruker, 2008)
;
_exptl_crystal_colour yellow
_exptl_crystal_density_diffrn 1.349
_exptl_crystal_density_method 'not measured'
_exptl_crystal_description rectangular
_exptl_crystal_F_000 552
_exptl_crystal_size_max 0.56
_exptl_crystal_size_mid 0.29
_exptl_crystal_size_min 0.16
_refine_diff_density_max 0.247
_refine_diff_density_min -0.145
_refine_ls_extinction_method none
_refine_ls_goodness_of_fit_ref 1.030
_refine_ls_hydrogen_treatment mixed
_refine_ls_matrix_type full
_refine_ls_number_parameters 348
_refine_ls_number_reflns 3619
_refine_ls_number_restraints 2
_refine_ls_restrained_S_all 1.030
_refine_ls_R_factor_all 0.0297
_refine_ls_R_factor_gt 0.0288
_refine_ls_shift/su_max 0.000
_refine_ls_shift/su_mean 0.000
_refine_ls_structure_factor_coef Fsqd
_refine_ls_weighting_details 'calc w=1/[\s^2^(Fo^2^)+(0.0532P)^2^+0.1548P] where P=(Fo^2^+2Fc^2^)/3'
_refine_ls_weighting_scheme calc
_refine_ls_wR_factor_gt 0.0794
_refine_ls_wR_factor_ref 0.0805
_reflns_number_gt 3524
_reflns_number_total 3619
_reflns_threshold_expression I>2sigma(I)
_cod_data_source_file gk2534.cif
_cod_data_source_block I
_cod_original_sg_symbol_Hall ' P -2yc'
_cod_original_sg_symbol_H-M 'P c'
_cod_database_code 2237312
_cod_database_fobs_code 2237312

loop_
_symmetry_equiv_pos_as_xyz
'x, y, z'
'x, -y, z+1/2'

loop_
_atom_site_type_symbol
_atom_site_label
_atom_site_fract_x
_atom_site_fract_y
_atom_site_fract_z
_atom_site_U_iso_or_equiv
_atom_site_adp_type
_atom_site_calc_flag
_atom_site_refinement_flags
_atom_site_occupancy
_atom_site_symmetry_multiplicity
F F1 0.60945(15) -0.00547(14) 0.96672(13) 0.0575(3) Uani d . 1 1
F F2 0.76769(12) 0.30206(12) 0.22338(10) 0.0453(3) Uani d . 1 1
N N1 0.39495(10) 0.42901(11) 0.63218(10) 0.0199(2) Uani d . 1 1
N N2 0.16828(10) 0.57409(11) 0.64797(10) 0.0205(2) Uani d . 1 1
H H72 0.192(2) 0.640(2) 0.7023(19) 0.028(5) Uiso d . 1 1
C C1 0.52807(12) 0.40104(13) 0.65297(11) 0.0204(2) Uani d . 1 1
H H1 0.5681 0.4768 0.6903 0.024 Uiso calc R 1 1
C C2 0.32435(13) 0.43027(13) 0.74174(12) 0.0223(2) Uani d . 1 1
H H2A 0.3558 0.4980 0.7950 0.027 Uiso calc R 1 1
H H2B 0.3351 0.3490 0.7839 0.027 Uiso calc R 1 1
C C3 0.18784(13) 0.45191(13) 0.71164(12) 0.0222(2) Uani d . 1 1
H H3A 0.1560 0.3822 0.6609 0.027 Uiso calc R 1 1
H H3B 0.1406 0.4521 0.7859 0.027 Uiso calc R 1 1
C C4 0.24729(12) 0.57850(13) 0.54108(11) 0.0214(2) Uani d . 1 1
H H4A 0.2400 0.6623 0.5031 0.026 Uiso calc R 1 1
H H4B 0.2181 0.5146 0.4825 0.026 Uiso calc R 1 1
C C5 0.38119(13) 0.55330(13) 0.57621(12) 0.0220(2) Uani d . 1 1
H H5A 0.4325 0.5572 0.5047 0.026 Uiso calc R 1 1
H H5B 0.4111 0.6190 0.6325 0.026 Uiso calc R 1 1
C C6 0.03255(13) 0.58877(15) 0.61516(13) 0.0268(3) Uani d . 1 1
H H6A 0.0047 0.5155 0.5669 0.032 Uiso calc R 1 1
H H6B -0.0159 0.5900 0.6886 0.032 Uiso calc R 1 1
C C7 0.00768(14) 0.70704(15) 0.54620(14) 0.0282(3) Uani d . 1 1
H H7 0.0228 0.7860 0.5836 0.034 Uiso calc R 1 1
C C8 -0.03506(14) 0.70463(14) 0.43376(14) 0.0268(3) Uani d . 1 1
H H8 -0.0467 0.6237 0.3993 0.032 Uiso calc R 1 1
C C11 0.54868(12) 0.29049(13) 0.73680(12) 0.0216(2) Uani d . 1 1
C C12 0.60202(14) 0.31075(15) 0.84953(13) 0.0274(3) Uani d . 1 1
H H12 0.6246 0.3936 0.8733 0.033 Uiso calc R 1 1
C C13 0.62266(16) 0.21099(19) 0.92779(14) 0.0351(3) Uani d . 1 1
H H13 0.6591 0.2248 1.0047 0.042 Uiso calc R 1 1
C C14 0.58933(17) 0.09282(18) 0.89143(16) 0.0365(4) Uani d . 1 1
C C15 0.53618(18) 0.06793(16) 0.78097(16) 0.0364(3) Uani d . 1 1
H H15 0.5139 -0.0154 0.7584 0.044 Uiso calc R 1 1
C C16 0.51610(15) 0.16833(14) 0.70341(14) 0.0291(3) Uani d . 1 1
H H16 0.4797 0.1534 0.6267 0.035 Uiso calc R 1 1
C C21 0.58957(12) 0.37651(12) 0.53494(12) 0.0212(2) Uani d . 1 1
C C22 0.52566(13) 0.32091(13) 0.43931(13) 0.0243(2) Uani d . 1 1
H H22 0.4402 0.3010 0.4460 0.029 Uiso calc R 1 1
C C23 0.58533(15) 0.29394(14) 0.33373(13) 0.0279(3) Uani d . 1 1
H H23 0.5418 0.2559 0.2684 0.033 Uiso calc R 1 1
C C24 0.70925(15) 0.32415(15) 0.32721(14) 0.0301(3) Uani d . 1 1
C C25 0.77684(14) 0.37818(16) 0.41996(15) 0.0317(3) Uani d . 1 1
H H25 0.8626 0.3964 0.4132 0.038 Uiso calc R 1 1
C C26 0.71468(13) 0.40504(15) 0.52386(13) 0.0269(3) Uani d . 1 1
H H26 0.7586 0.4437 0.5886 0.032 Uiso calc R 1 1
C C31 -0.06628(13) 0.81225(14) 0.35691(13) 0.0257(3) Uani d . 1 1
C C32 -0.05674(15) 0.93704(15) 0.39524(15) 0.0310(3) Uani d . 1 1
H H32 -0.0249 0.9550 0.4731 0.037 Uiso calc R 1 1
C C33 -0.09348(17) 1.03489(17) 0.32034(17) 0.0369(3) Uani d . 1 1
H H33 -0.0861 1.1194 0.3471 0.044 Uiso calc R 1 1
C C34 -0.14092(17) 1.00983(18) 0.20662(17) 0.0379(4) Uani d . 1 1
H H34 -0.1675 1.0769 0.1562 0.046 Uiso calc R 1 1
C C35 -0.14940(18) 0.88675(19) 0.16704(15) 0.0378(4) Uani d . 1 1
H H35 -0.1810 0.8693 0.0890 0.045 Uiso calc R 1 1
C C36 -0.11186(16) 0.78902(16) 0.24134(14) 0.0326(3) Uani d . 1 1
H H36 -0.1172 0.7048 0.2132 0.039 Uiso calc R 1 1
O O1 0.21803(11) 0.76463(10) 0.79808(9) 0.0295(2) Uani d . 1 1
O O2 0.09155(11) 0.65696(11) 0.91333(10) 0.0310(2) Uani d . 1 1
O O3 0.20616(15) 1.03647(13) 1.15502(12) 0.0423(3) Uani d . 1 1
H H3 0.2229 1.0913 1.2069 0.063 Uiso calc R 1 1
O O4 0.35531(19) 1.13282(17) 1.06159(18) 0.0694(6) Uani d . 1 1
C C41 0.16219(13) 0.74667(13) 0.89574(12) 0.0226(2) Uani d . 1 1
C C42 0.18904(14) 0.83825(13) 0.99780(12) 0.0254(3) Uani d . 1 1
H H42A 0.1093 0.8623 1.0328 0.030 Uiso calc R 1 1
H H42B 0.2387 0.7939 1.0602 0.030 Uiso calc R 1 1
C C43 0.25742(15) 0.95766(14) 0.96455(13) 0.0279(3) Uani d . 1 1
H H43A 0.3386 0.9337 0.9325 0.034 Uiso calc R 1 1
H H43B 0.2094 1.0003 0.8999 0.034 Uiso calc R 1 1
C C44 0.27975(16) 1.05070(14) 1.06472(14) 0.0296(3) Uani d . 1 1

loop_
_atom_site_aniso_label
_atom_site_aniso_U_11
_atom_site_aniso_U_22
_atom_site_aniso_U_33
_atom_site_aniso_U_12
_atom_site_aniso_U_13
_atom_site_aniso_U_23
F1 0.0687(8) 0.0515(7) 0.0524(7) 0.0115(6) 0.0015(6) 0.0322(6)
F2 0.0511(6) 0.0496(6) 0.0364(5) 0.0085(5) 0.0228(5) 0.0009(5)
N1 0.0200(5) 0.0214(5) 0.0185(5) 0.0035(4) 0.0028(4) 0.0027(4)
N2 0.0216(5) 0.0220(5) 0.0178(5) 0.0036(4) 0.0005(4) -0.0015(4)
C1 0.0204(5) 0.0204(5) 0.0203(5) 0.0017(4) 0.0001(4) 0.0002(4)
C2 0.0239(6) 0.0246(6) 0.0184(5) 0.0038(5) 0.0023(4) 0.0026(4)
C3 0.0246(6) 0.0226(6) 0.0197(5) 0.0025(5) 0.0035(4) 0.0017(4)
C4 0.0234(6) 0.0248(6) 0.0160(5) 0.0035(5) 0.0021(4) 0.0011(4)
C5 0.0228(6) 0.0212(6) 0.0221(6) 0.0020(5) 0.0017(4) 0.0033(4)
C6 0.0204(6) 0.0346(7) 0.0253(6) 0.0044(5) 0.0001(5) 0.0004(5)
C7 0.0267(6) 0.0290(7) 0.0288(7) 0.0081(5) -0.0017(5) -0.0033(5)
C8 0.0254(6) 0.0271(6) 0.0277(6) 0.0009(5) -0.0005(5) -0.0010(5)
C11 0.0207(5) 0.0235(6) 0.0205(6) 0.0036(5) 0.0010(4) 0.0019(5)
C12 0.0264(6) 0.0332(7) 0.0226(6) 0.0017(5) -0.0002(5) 0.0007(5)
C13 0.0315(7) 0.0496(9) 0.0242(7) 0.0048(7) -0.0009(5) 0.0089(6)
C14 0.0359(8) 0.0392(8) 0.0348(8) 0.0085(7) 0.0061(6) 0.0178(7)
C15 0.0461(9) 0.0245(7) 0.0388(8) 0.0033(6) 0.0047(7) 0.0073(6)
C16 0.0361(7) 0.0233(6) 0.0278(7) 0.0015(5) -0.0005(5) 0.0017(5)
C21 0.0223(6) 0.0198(6) 0.0215(5) 0.0031(4) 0.0027(4) 0.0029(4)
C22 0.0238(6) 0.0236(6) 0.0257(6) 0.0004(5) 0.0018(5) 0.0004(5)
C23 0.0353(7) 0.0244(6) 0.0240(6) 0.0043(5) 0.0027(5) -0.0003(5)
C24 0.0353(8) 0.0272(7) 0.0285(7) 0.0082(6) 0.0118(6) 0.0054(5)
C25 0.0251(6) 0.0320(8) 0.0383(8) 0.0043(5) 0.0082(6) 0.0072(6)
C26 0.0221(6) 0.0281(7) 0.0304(7) 0.0012(5) 0.0006(5) 0.0041(5)
C31 0.0217(6) 0.0297(7) 0.0258(6) -0.0004(5) 0.0000(5) 0.0006(5)
C32 0.0303(7) 0.0314(7) 0.0311(7) -0.0006(6) -0.0012(6) -0.0020(6)
C33 0.0388(8) 0.0285(7) 0.0434(9) 0.0013(6) -0.0005(7) 0.0014(6)
C34 0.0354(8) 0.0396(9) 0.0387(8) 0.0021(7) -0.0011(6) 0.0096(7)
C35 0.0412(8) 0.0432(9) 0.0286(7) -0.0014(7) -0.0055(6) 0.0041(6)
C36 0.0358(8) 0.0339(8) 0.0280(7) -0.0027(6) -0.0029(6) -0.0013(6)
O1 0.0443(6) 0.0237(5) 0.0207(4) -0.0016(4) 0.0052(4) -0.0010(4)
O2 0.0343(5) 0.0262(5) 0.0328(5) -0.0049(4) 0.0033(4) -0.0012(4)
O3 0.0591(8) 0.0372(6) 0.0314(6) -0.0147(6) 0.0143(5) -0.0140(5)
O4 0.0814(12) 0.0525(9) 0.0770(11) -0.0382(9) 0.0448(10) -0.0354(9)
C41 0.0273(6) 0.0185(5) 0.0219(5) 0.0044(5) -0.0009(4) 0.0002(4)
C42 0.0345(7) 0.0219(6) 0.0200(5) -0.0021(5) 0.0049(5) -0.0017(4)
C43 0.0377(7) 0.0217(6) 0.0248(6) -0.0033(5) 0.0075(5) -0.0025(5)
C44 0.0356(7) 0.0221(6) 0.0312(7) -0.0006(5) 0.0061(6) -0.0041(5)

loop_
_atom_type_symbol
_atom_type_description
_atom_type_scat_dispersion_real
_atom_type_scat_dispersion_imag
_atom_type_scat_source
C C 0.0033 0.0016 'International Tables Vol C Tables 4.2.6.8 and 6.1.1.4'
H H 0.0000 0.0000 'International Tables Vol C Tables 4.2.6.8 and 6.1.1.4'
F F 0.0171 0.0103 'International Tables Vol C Tables 4.2.6.8 and 6.1.1.4'
N N 0.0061 0.0033 'International Tables Vol C Tables 4.2.6.8 and 6.1.1.4'
O O 0.0106 0.0060 'International Tables Vol C Tables 4.2.6.8 and 6.1.1.4'

loop_
_geom_angle_atom_site_label_1
_geom_angle_atom_site_label_2
_geom_angle_atom_site_label_3
_geom_angle
C2 N1 C5 107.63(10)
C2 N1 C1 113.26(10)
C5 N1 C1 109.52(10)
C4 N2 C3 109.66(10)
C4 N2 C6 111.89(10)
C3 N2 C6 109.24(11)
C4 N2 H72 110.2(13)
C3 N2 H72 107.3(13)
C6 N2 H72 108.5(13)
N1 C1 C11 112.18(11)
N1 C1 C21 110.04(10)
C11 C1 C21 110.39(11)
N1 C1 H1 108.0
C11 C1 H1 108.0
C21 C1 H1 108.0
N1 C2 C3 109.77(10)
N1 C2 H2A 109.7
C3 C2 H2A 109.7
N1 C2 H2B 109.7
C3 C2 H2B 109.7
H2A C2 H2B 108.2
N2 C3 C2 111.13(11)
N2 C3 H3A 109.4
C2 C3 H3A 109.4
N2 C3 H3B 109.4
C2 C3 H3B 109.4
H3A C3 H3B 108.0
N2 C4 C5 110.36(10)
N2 C4 H4A 109.6
C5 C4 H4A 109.6
N2 C4 H4B 109.6
C5 C4 H4B 109.6
H4A C4 H4B 108.1
N1 C5 C4 110.82(11)
N1 C5 H5A 109.5
C4 C5 H5A 109.5
N1 C5 H5B 109.5
C4 C5 H5B 109.5
H5A C5 H5B 108.1
C7 C6 N2 111.81(12)
C7 C6 H6A 109.3
N2 C6 H6A 109.3
C7 C6 H6B 109.3
N2 C6 H6B 109.3
H6A C6 H6B 107.9
C8 C7 C6 121.77(14)
C8 C7 H7 119.1
C6 C7 H7 119.1
C7 C8 C31 127.63(14)
C7 C8 H8 116.2
C31 C8 H8 116.2
C12 C11 C16 118.89(13)
C12 C11 C1 119.60(13)
C16 C11 C1 121.51(12)
C13 C12 C11 120.76(15)
C13 C12 H12 119.6
C11 C12 H12 119.6
C14 C13 C12 118.41(15)
C14 C13 H13 120.8
C12 C13 H13 120.8
F1 C14 C13 119.03(17)
F1 C14 C15 117.93(18)
C13 C14 C15 123.04(14)
C14 C15 C16 118.06(16)
C14 C15 H15 121.0
C16 C15 H15 121.0
C15 C16 C11 120.84(15)
C15 C16 H16 119.6
C11 C16 H16 119.6
C22 C21 C26 118.88(12)
C22 C21 C1 121.80(12)
C26 C21 C1 119.25(12)
C21 C22 C23 120.90(13)
C21 C22 H22 119.6
C23 C22 H22 119.6
C24 C23 C22 117.97(14)
C24 C23 H23 121.0
C22 C23 H23 121.0
F2 C24 C23 118.61(15)
F2 C24 C25 118.12(14)
C23 C24 C25 123.26(13)
C24 C25 C26 117.53(14)
C24 C25 H25 121.2
C26 C25 H25 121.2
C21 C26 C25 121.46(14)
C21 C26 H26 119.3
C25 C26 H26 119.3
C36 C31 C32 118.35(14)
C36 C31 C8 118.57(14)
C32 C31 C8 123.04(13)
C33 C32 C31 120.47(15)
C33 C32 H32 119.8
C31 C32 H32 119.8
C32 C33 C34 120.35(17)
C32 C33 H33 119.8
C34 C33 H33 119.8
C35 C34 C33 119.75(16)
C35 C34 H34 120.1
C33 C34 H34 120.1
C34 C35 C36 119.97(16)
C34 C35 H35 120.0
C36 C35 H35 120.0
C35 C36 C31 121.09(16)
C35 C36 H36 119.5
C31 C36 H36 119.5
C44 O3 H3 109.5
O2 C41 O1 123.88(13)
O2 C41 C42 118.34(12)
O1 C41 C42 117.73(12)
C43 C42 C41 115.51(11)
C43 C42 H42A 108.4
C41 C42 H42A 108.4
C43 C42 H42B 108.4
C41 C42 H42B 108.4
H42A C42 H42B 107.5
C44 C43 C42 115.52(12)
C44 C43 H43A 108.4
C42 C43 H43A 108.4
C44 C43 H43B 108.4
C42 C43 H43B 108.4
H43A C43 H43B 107.5
O4 C44 O3 122.28(15)
O4 C44 C43 123.32(15)
O3 C44 C43 114.37(13)

loop_
_geom_bond_atom_site_label_1
_geom_bond_atom_site_label_2
_geom_bond_distance
F1 C14 1.3576(18)
F2 C24 1.3625(17)
N1 C2 1.4663(16)
N1 C5 1.4686(17)
N1 C1 1.4776(16)
N2 C4 1.4934(16)
N2 C3 1.4944(17)
N2 C6 1.5069(17)
N2 H72 0.96(2)
C1 C11 1.5181(18)
C1 C21 1.5225(18)
C1 H1 1.0000
C2 C3 1.5182(19)
C2 H2A 0.9900
C2 H2B 0.9900
C3 H3A 0.9900
C3 H3B 0.9900
C4 C5 1.5094(19)
C4 H4A 0.9900
C4 H4B 0.9900
C5 H5A 0.9900
C5 H5B 0.9900
C6 C7 1.497(2)
C6 H6A 0.9900
C6 H6B 0.9900
C7 C8 1.332(2)
C7 H7 0.9500
C8 C31 1.466(2)
C8 H8 0.9500
C11 C12 1.3924(19)
C11 C16 1.394(2)
C12 C13 1.391(2)
C12 H12 0.9500
C13 C14 1.366(3)
C13 H13 0.9500
C14 C15 1.377(3)
C15 C16 1.391(2)
C15 H15 0.9500
C16 H16 0.9500
C21 C22 1.3911(19)
C21 C26 1.3918(19)
C22 C23 1.3957(19)
C22 H22 0.9500
C23 C24 1.378(2)
C23 H23 0.9500
C24 C25 1.379(2)
C25 C26 1.393(2)
C25 H25 0.9500
C26 H26 0.9500
C31 C36 1.397(2)
C31 C32 1.397(2)
C32 C33 1.388(2)
C32 H32 0.9500
C33 C34 1.388(3)
C33 H33 0.9500
C34 C35 1.384(3)
C34 H34 0.9500
C35 C36 1.385(2)
C35 H35 0.9500
C36 H36 0.9500
O1 C41 1.2813(17)
O2 C41 1.2398(19)
O3 C44 1.3150(19)
O3 H3 0.8400
O4 C44 1.195(2)
C41 C42 1.5254(19)
C42 C43 1.520(2)
C42 H42A 0.9900
C42 H42B 0.9900
C43 C44 1.512(2)
C43 H43A 0.9900
C43 H43B 0.9900

loop_
_geom_hbond_atom_site_label_D
_geom_hbond_atom_site_label_H
_geom_hbond_atom_site_label_A
_geom_hbond_site_symmetry_A
_geom_hbond_distance_DH
_geom_hbond_distance_HA
_geom_hbond_distance_DA
_geom_hbond_angle_DHA
N2 H72 O1 . 0.96(2) 1.73(2) 2.6795(16) 174(2)
O3 H3 O1 2_575 0.84 1.84 2.6564(16) 162
C4 H4A O4 2_574 0.99 2.58 3.287(3) 128
C4 H4B O2 2_564 0.99 2.39 3.3167(19) 155
C25 H25 O2 2_664 0.95 2.53 3.4168(19) 155
C12 H12 <i>Cg</i> 2_565 0.95 2.81 3.7511(17) 170

loop_
_geom_torsion_atom_site_label_1
_geom_torsion_atom_site_label_2
_geom_torsion_atom_site_label_3
_geom_torsion_atom_site_label_4
_geom_torsion
C2 N1 C1 C11 45.82(15)
C5 N1 C1 C11 165.97(11)
C2 N1 C1 C21 169.14(11)
C5 N1 C1 C21 -70.72(13)
C5 N1 C2 C3 62.13(13)
C1 N1 C2 C3 -176.65(11)
C4 N2 C3 C2 54.54(14)
C6 N2 C3 C2 177.49(11)
N1 C2 C3 N2 -59.43(14)
C3 N2 C4 C5 -54.17(14)
C6 N2 C4 C5 -175.54(11)
C2 N1 C5 C4 -62.90(13)
C1 N1 C5 C4 173.58(10)
N2 C4 C5 N1 59.60(14)
C4 N2 C6 C7 -55.86(15)
C3 N2 C6 C7 -177.48(11)
N2 C6 C7 C8 115.58(16)
C6 C7 C8 C31 178.37(14)
N1 C1 C11 C12 -111.85(14)
C21 C1 C11 C12 125.03(13)
N1 C1 C11 C16 68.57(17)
C21 C1 C11 C16 -54.55(17)
C16 C11 C12 C13 0.0(2)
C1 C11 C12 C13 -179.58(13)
C11 C12 C13 C14 0.0(2)
C12 C13 C14 F1 179.71(16)
C12 C13 C14 C15 -0.1(3)
F1 C14 C15 C16 -179.64(16)
C13 C14 C15 C16 0.1(3)
C14 C15 C16 C11 -0.1(3)
C12 C11 C16 C15 0.1(2)
C1 C11 C16 C15 179.64(15)
N1 C1 C21 C22 -32.40(17)
C11 C1 C21 C22 91.95(15)
N1 C1 C21 C26 150.61(12)
C11 C1 C21 C26 -85.03(15)
C26 C21 C22 C23 0.0(2)
C1 C21 C22 C23 -177.01(12)
C21 C22 C23 C24 -0.1(2)
C22 C23 C24 F2 -177.93(13)
C22 C23 C24 C25 0.7(2)
F2 C24 C25 C26 177.40(13)
C23 C24 C25 C26 -1.3(2)
C22 C21 C26 C25 -0.5(2)
C1 C21 C26 C25 176.52(13)
C24 C25 C26 C21 1.2(2)
C7 C8 C31 C36 -179.03(16)
C7 C8 C31 C32 -1.4(2)
C36 C31 C32 C33 0.9(2)
C8 C31 C32 C33 -176.78(15)
C31 C32 C33 C34 0.4(3)
C32 C33 C34 C35 -1.2(3)
C33 C34 C35 C36 0.7(3)
C34 C35 C36 C31 0.6(3)
C32 C31 C36 C35 -1.4(2)
C8 C31 C36 C35 176.36(15)
O2 C41 C42 C43 -169.74(14)
O1 C41 C42 C43 12.88(19)
C41 C42 C43 C44 177.78(13)
C42 C43 C44 O4 161.8(2)
C42 C43 C44 O3 -20.2(2)

loop_
_cod_related_entry_id
_cod_related_entry_database
_cod_related_entry_code
1 ChemSpider 30658305
